data_7025922
loop_
_publ_author_name
'Langley, Stuart K.'
'Chilton, Nicholas F.'
'Massi, Massimiliano'
'Moubaraki, Boujemaa'
'Berry, Kevin J.'
'Murray, Keith S.'

_publ_section_title
;
 Synthesis and characterization of homo- and heterovalent tetra- hexa-
 hepta- and decanuclear manganese clusters using pyridyl functionalized
 beta-diketone, carboxylate and triethanolamine ligands.
;
_journal_issue 31
_journal_name_full 'Dalton transactions (Cambridge, England : 2003)'
_journal_page_first 7236
_journal_page_last 7249
_journal_paper_doi 10.1039/c0dt00054j
_journal_volume 39
_journal_year 2010
_chemical_formula_moiety
;
C60 H72 Mn7 N12 O18, 3(C2 H8 O2), 2(N O3)
;
_chemical_formula_sum 'C66 H96 Mn7 N14 O30'
_chemical_formula_weight 1950.15
_chemical_name_systematic
;
?
;
_space_group_IT_number 205
_symmetry_cell_setting cubic
_symmetry_space_group_name_Hall '-P 2ac 2ab 3'
_symmetry_space_group_name_H-M 'P a -3'
_atom_sites_solution_hydrogens geom
_atom_sites_solution_primary direct
_atom_sites_solution_secondary difmap
_cell_angle_alpha 90.00
_cell_angle_beta 90.00
_cell_angle_gamma 90.00
_cell_formula_units_Z 4
_cell_length_a 20.4997(2)
_cell_length_b 20.4997(2)
_cell_length_c 20.4997(2)
_cell_measurement_reflns_used 4361
_cell_measurement_temperature 123(2)
_cell_measurement_theta_max 23.85
_cell_measurement_theta_min 2.81
_cell_volume 8614.75(15)
_computing_cell_refinement 'Bruker Apex2 V2.0'
_computing_data_collection 'Bruker Apex2 V2.0'
_computing_data_reduction 'Bruker Apex2 V2.0'
_computing_molecular_graphics X-SEED
_computing_publication_material 'XCIF V6.12 (BrukerAXS, 2001).'
_computing_structure_refinement 'SHELXL-97 (Sheldrick, 1997)'
_computing_structure_solution 'SHELXS-97 (Sheldrick, 1990)'
_diffrn_ambient_temperature 123(2)
_diffrn_measured_fraction_theta_full 0.977
_diffrn_measured_fraction_theta_max 0.977
_diffrn_measurement_device_type 'APEX X8'
_diffrn_measurement_method 'scans in phi and omega'
_diffrn_radiation_monochromator graphite
_diffrn_radiation_source 'fine-focus sealed tube'
_diffrn_radiation_type MoK\a
_diffrn_radiation_wavelength 0.71073
_diffrn_reflns_av_R_equivalents 0.0374
_diffrn_reflns_av_sigmaI/netI 0.0330
_diffrn_reflns_limit_h_max 24
_diffrn_reflns_limit_h_min -24
_diffrn_reflns_limit_k_max 24
_diffrn_reflns_limit_k_min -24
_diffrn_reflns_limit_l_max 24
_diffrn_reflns_limit_l_min -24
_diffrn_reflns_number 16454
_diffrn_reflns_theta_full 24.70
_diffrn_reflns_theta_max 24.70
_diffrn_reflns_theta_min 2.22
_diffrn_standards_decay_% 0
_diffrn_standards_interval_count 0
_diffrn_standards_interval_time 0
_diffrn_standards_number 0
_exptl_absorpt_coefficient_mu 1.078
_exptl_absorpt_correction_T_max 0.650
_exptl_absorpt_correction_T_min 0.529
_exptl_absorpt_correction_type multi-scan
_exptl_absorpt_process_details SADABS
_exptl_crystal_colour yellow
_exptl_crystal_density_diffrn 1.504
_exptl_crystal_density_method 'not measured'
_exptl_crystal_description prism
_exptl_crystal_F_000 4020
_exptl_crystal_size_max 0.60
_exptl_crystal_size_mid 0.60
_exptl_crystal_size_min 0.40
_refine_diff_density_max 0.965
_refine_diff_density_min -0.773
_refine_diff_density_rms 0.093
_refine_ls_extinction_method none
_refine_ls_goodness_of_fit_ref 1.049
_refine_ls_hydrogen_treatment constr
_refine_ls_matrix_type full
_refine_ls_number_parameters 187
_refine_ls_number_reflns 2397
_refine_ls_number_restraints 33
_refine_ls_restrained_S_all 1.050
_refine_ls_R_factor_all 0.0947
_refine_ls_R_factor_gt 0.0642
_refine_ls_shift/su_max 0.000
_refine_ls_shift/su_mean 0.000
_refine_ls_structure_factor_coef Fsqd
_refine_ls_weighting_details 'calc w=1/[\s^2^(Fo^2^)+(0.1033P)^2^+25.5029P] where P=(Fo^2^+2Fc^2^)/3'
_refine_ls_weighting_scheme calc
_refine_ls_wR_factor_gt 0.1748
_refine_ls_wR_factor_ref 0.2034
_reflns_number_gt 1712
_reflns_number_total 2397
_reflns_threshold_expression >2sigma(I)
_cod_data_source_file c0dt00054j.txt
_cod_data_source_block 4
_cod_original_sg_symbol_H-M Pa-3
_cod_database_code 7025922

loop_
_symmetry_equiv_pos_as_xyz
'x, y, z'
'z, x, y'
'y, z, x'
'-y+1/2, -z, x+1/2'
'z+1/2, -x+1/2, -y'
'-y, z+1/2, -x+1/2'
'-z+1/2, -x, y+1/2'
'-z, x+1/2, -y+1/2'
'y+1/2, -z+1/2, -x'
'-x+1/2, -y, z+1/2'
'x+1/2, -y+1/2, -z'
'-x, y+1/2, -z+1/2'
'-x, -y, -z'
'-z, -x, -y'
'-y, -z, -x'
'y-1/2, z, -x-1/2'
'-z-1/2, x-1/2, y'
'y, -z-1/2, x-1/2'
'z-1/2, x, -y-1/2'
'z, -x-1/2, y-1/2'
'-y-1/2, z-1/2, x'
'x-1/2, y, -z-1/2'
'-x-1/2, y-1/2, z'
'x, -y-1/2, z-1/2'

loop_
_atom_site_label
_atom_site_type_symbol
_atom_site_fract_x
_atom_site_fract_y
_atom_site_fract_z
_atom_site_U_iso_or_equiv
_atom_site_adp_type
_atom_site_occupancy
_atom_site_symmetry_multiplicity
_atom_site_calc_flag
_atom_site_refinement_flags
_atom_site_disorder_assembly
_atom_site_disorder_group
Mn1 Mn 0.58121(4) 0.44817(4) 0.12915(4) 0.0441(4) Uani 1 1 d . . .
Mn2 Mn 0.5000 0.5000 0.0000 0.0391(5) Uani 1 6 d S . .
O1 O 0.54181(17) 0.53825(18) 0.09206(17) 0.0421(9) Uani 1 1 d . . .
C1S C 0.8147(13) 0.6422(14) 0.2666(12) 0.140(6) Uani 0.50 1 d PDU A 2
H1S1 H 0.7812 0.6774 0.2929 0.211 Uiso 0.50 1 d P B 2
H1S2 H 0.8514 0.6616 0.2625 0.211 Uiso 0.50 1 d P C 2
H1S3 H 0.8127 0.6066 0.3023 0.211 Uiso 0.50 1 d P D 2
O2 O 0.4900(2) 0.41392(18) 0.17197(19) 0.0494(10) Uani 1 1 d . . .
O2S O 0.8435(11) 0.6003(12) 0.2481(11) 0.180(5) Uani 0.50 1 d PDU E 1
H2S H 0.8196 0.6017 0.2809 0.216 Uiso 0.50 1 d P F 1
O3 O 0.3666(2) 0.3536(2) 0.1400(2) 0.0598(11) Uani 1 1 d . . .
O3S O 0.4155(2) 0.4766(2) 0.3937(2) 0.0686(14) Uani 1 1 d . . .
N1 N 0.5961(3) 0.4822(3) 0.2320(2) 0.0567(13) Uani 1 1 d . . .
N1S N 0.4281(3) 0.4281(3) 0.4281(3) 0.054(2) Uani 1 3 d S . .
N2 N 0.4914(3) 0.4577(3) 0.2746(2) 0.0637(15) Uani 1 1 d . . .
H2 H 0.4666 0.4657 0.3087 0.076 Uiso 1 1 calc R . .
C1 C 0.5030(3) 0.5799(3) 0.1371(3) 0.0534(16) Uani 1 1 d . . .
H1A H 0.4617 0.5582 0.1472 0.080 Uiso 1 1 calc R . .
H1C H 0.4943 0.6220 0.1162 0.080 Uiso 1 1 calc R . .
H1B H 0.5276 0.5870 0.1775 0.080 Uiso 1 1 calc R . .
O1S O 0.7766(11) 0.6199(11) 0.2084(11) 0.180(5) Uani 0.50 1 d PDU A 2
H1S H 0.7357 0.6175 0.2159 0.216 Uiso 0.50 1 d P G 2
C1S' C 0.8125(13) 0.5865(13) 0.1864(11) 0.140(6) Uani 0.50 1 d PDU E 1
H1S4 H 0.7677 0.6032 0.1870 0.211 Uiso 0.50 1 calc PR E 1
H1S5 H 0.8118 0.5393 0.1791 0.211 Uiso 0.50 1 calc PR E 1
H1S6 H 0.8369 0.6078 0.1512 0.211 Uiso 0.50 1 calc PR E 1
C2 C 0.2819(3) 0.3674(4) 0.2157(4) 0.083(2) Uani 1 1 d . . .
H2A H 0.2692 0.3221 0.2071 0.125 Uiso 1 1 calc R . .
H2B H 0.2538 0.3969 0.1905 0.125 Uiso 1 1 calc R . .
H2C H 0.2770 0.3768 0.2623 0.125 Uiso 1 1 calc R . .
C3 C 0.3515(3) 0.3774(3) 0.1959(3) 0.0575(16) Uani 1 1 d . . .
C4 C 0.3931(3) 0.4097(3) 0.2366(3) 0.0584(17) Uani 1 1 d . . .
H4 H 0.3757 0.4226 0.2775 0.070 Uiso 1 1 calc R . .
C5 C 0.4587(3) 0.4262(3) 0.2250(3) 0.0523(15) Uani 1 1 d . . .
C6 C 0.5550(4) 0.4797(3) 0.2821(3) 0.0560(16) Uani 1 1 d . . .
C7 C 0.5739(4) 0.5008(4) 0.3445(3) 0.079(2) Uani 1 1 d . . .
H7 H 0.5437 0.4999 0.3796 0.095 Uiso 1 1 calc R . .
C8 C 0.6362(5) 0.5226(4) 0.3544(4) 0.089(3) Uani 1 1 d . . .
H8 H 0.6501 0.5349 0.3968 0.107 Uiso 1 1 calc R . .
C9 C 0.6770(5) 0.5266(4) 0.3043(4) 0.095(3) Uani 1 1 d . . .
H9 H 0.7196 0.5440 0.3097 0.114 Uiso 1 1 calc R . .
C10 C 0.6556(4) 0.5044(4) 0.2436(4) 0.080(2) Uani 1 1 d . . .
H10 H 0.6856 0.5054 0.2083 0.096 Uiso 1 1 calc R . .

loop_
_atom_site_aniso_label
_atom_site_aniso_U_11
_atom_site_aniso_U_22
_atom_site_aniso_U_33
_atom_site_aniso_U_23
_atom_site_aniso_U_13
_atom_site_aniso_U_12
Mn1 0.0467(6) 0.0476(6) 0.0380(5) -0.0034(4) 0.0015(4) 0.0063(4)
Mn2 0.0391(5) 0.0391(5) 0.0391(5) 0.0017(5) -0.0017(5) -0.0017(5)
O1 0.042(2) 0.043(2) 0.042(2) -0.0020(17) 0.0022(16) 0.0036(16)
C1S 0.132(8) 0.141(8) 0.148(8) -0.005(6) 0.007(6) 0.011(6)
O2 0.057(2) 0.046(2) 0.045(2) -0.0035(17) 0.0099(19) 0.0068(18)
O2S 0.188(8) 0.181(8) 0.171(7) 0.010(6) -0.006(6) -0.010(6)
O3 0.057(3) 0.061(3) 0.061(3) 0.006(2) 0.011(2) 0.003(2)
O3S 0.090(4) 0.069(3) 0.047(2) 0.016(2) 0.015(2) 0.029(3)
N1 0.075(4) 0.050(3) 0.046(3) -0.006(2) -0.005(3) -0.006(3)
N1S 0.054(2) 0.054(2) 0.054(2) 0.008(3) 0.008(3) 0.008(3)
N2 0.073(4) 0.077(4) 0.041(3) -0.006(3) 0.015(3) -0.005(3)
C1 0.051(4) 0.062(4) 0.048(3) -0.017(3) 0.016(3) -0.012(3)
O1S 0.188(8) 0.181(8) 0.171(7) 0.010(6) -0.006(6) -0.010(6)
C1S' 0.132(8) 0.141(8) 0.148(8) -0.005(6) 0.007(6) 0.011(6)
C2 0.056(4) 0.107(6) 0.087(6) 0.018(5) 0.010(4) 0.002(4)
C3 0.058(4) 0.058(4) 0.057(4) 0.012(3) 0.011(3) 0.007(3)
C4 0.058(4) 0.070(4) 0.047(4) 0.005(3) 0.018(3) 0.008(3)
C5 0.068(4) 0.044(3) 0.045(4) 0.005(3) 0.005(3) 0.009(3)
C6 0.082(5) 0.044(3) 0.041(4) 0.001(3) 0.009(3) -0.002(3)
C7 0.116(7) 0.073(5) 0.049(4) -0.008(4) 0.013(4) -0.031(5)
C8 0.127(7) 0.085(6) 0.056(5) -0.011(4) 0.012(5) -0.056(5)
C9 0.118(7) 0.107(7) 0.061(5) -0.011(5) -0.007(5) -0.047(6)
C10 0.088(6) 0.090(6) 0.061(5) -0.014(4) 0.005(4) -0.023(5)

loop_
_atom_type_symbol
_atom_type_description
_atom_type_scat_dispersion_real
_atom_type_scat_dispersion_imag
_atom_type_scat_source
C C 0.0033 0.0016 'International Tables Vol C Tables 4.2.6.8 and 6.1.1.4'
H H 0.0000 0.0000 'International Tables Vol C Tables 4.2.6.8 and 6.1.1.4'
N N 0.0061 0.0033 'International Tables Vol C Tables 4.2.6.8 and 6.1.1.4'
O O 0.0106 0.0060 'International Tables Vol C Tables 4.2.6.8 and 6.1.1.4'
Mn Mn 0.3368 0.7283 'International Tables Vol C Tables 4.2.6.8 and 6.1.1.4'

loop_
_geom_angle_atom_site_label_1
_geom_angle_atom_site_label_2
_geom_angle_atom_site_label_3
_geom_angle
_geom_angle_site_symmetry_1
_geom_angle_site_symmetry_3
O3 Mn1 O1 163.99(17) 19_656 .
O3 Mn1 O1 94.02(15) 19_656 18_565
O1 Mn1 O1 83.21(19) . 18_565
O3 Mn1 O2 99.68(17) 19_656 .
O1 Mn1 O2 95.55(15) . .
O1 Mn1 O2 82.02(15) 18_565 .
O3 Mn1 O2 83.92(16) 19_656 19_656
O1 Mn1 O2 80.98(14) . 19_656
O1 Mn1 O2 99.14(14) 18_565 19_656
O2 Mn1 O2 176.16(12) . 19_656
O3 Mn1 N1 90.62(19) 19_656 .
O1 Mn1 N1 96.69(17) . .
O1 Mn1 N1 162.65(18) 18_565 .
O2 Mn1 N1 80.72(18) . .
O2 Mn1 N1 97.98(18) 19_656 .
O1 Mn2 O1 99.49(12) . 6_655
O1 Mn2 O1 180.00(17) . 13_665
O1 Mn2 O1 80.51(12) 6_655 13_665
O1 Mn2 O1 99.49(12) . 7_564
O1 Mn2 O1 99.49(12) 6_655 7_564
O1 Mn2 O1 80.51(12) 13_665 7_564
O1 Mn2 O1 80.51(12) . 19_656
O1 Mn2 O1 80.51(12) 6_655 19_656
O1 Mn2 O1 99.49(12) 13_665 19_656
O1 Mn2 O1 180.0(2) 7_564 19_656
O1 Mn2 O1 80.51(12) . 18_565
O1 Mn2 O1 180.00(17) 6_655 18_565
O1 Mn2 O1 99.49(12) 13_665 18_565
O1 Mn2 O1 80.51(12) 7_564 18_565
O1 Mn2 O1 99.49(12) 19_656 18_565
C1 O1 Mn1 118.3(3) . .
C1 O1 Mn1 116.5(3) . 19_656
Mn1 O1 Mn1 100.00(15) . 19_656
C1 O1 Mn2 121.6(3) . .
Mn1 O1 Mn2 98.18(14) . .
Mn1 O1 Mn2 98.04(14) 19_656 .
O1S C1S H1S1 104.9 . .
O1S C1S H1S2 121.5 . .
H1S1 C1S H1S2 106.5 . .
O1S C1S H1S3 109.2 . .
H1S1 C1S H1S3 95.2 . .
H1S2 C1S H1S3 115.5 . .
O1S C1S H2S 92.3 . .
H1S1 C1S H2S 120.6 . .
H1S2 C1S H2S 111.5 . .
C5 O2 Mn1 134.8(4) . .
C5 O2 Mn1 126.2(4) . 18_565
Mn1 O2 Mn1 96.97(15) . 18_565
C1S' O2S H1S2 116.3 . .
C1S' O2S H1S3 124.2 . .
H1S2 O2S H1S3 76.6 . .
C1S' O2S H2S 117.2 . .
H1S2 O2S H2S 81.7 . .
C3 O3 Mn1 130.0(4) . 18_565
C10 N1 C6 117.3(6) . .
C10 N1 Mn1 113.7(5) . .
C6 N1 Mn1 128.9(5) . .
O3S N1S O3S 119.98(3) 2 .
O3S N1S O3S 119.98(3) 2 3
O3S N1S O3S 119.98(3) . 3
C5 N2 C6 133.7(5) . .
C5 N2 H2 113.1 . .
C6 N2 H2 113.1 . .
O1 C1 H1A 109.5 . .
O1 C1 H1C 109.5 . .
H1A C1 H1C 109.5 . .
O1 C1 H1B 109.5 . .
H1A C1 H1B 109.5 . .
H1C C1 H1B 109.5 . .
C1S O1S H1S 112.7 . .
C3 C2 H2A 109.5 . .
C3 C2 H2B 109.5 . .
H2A C2 H2B 109.5 . .
C3 C2 H2C 109.5 . .
H2A C2 H2C 109.5 . .
H2B C2 H2C 109.5 . .
O3 C3 C4 125.5(6) . .
O3 C3 C2 114.7(7) . .
C4 C3 C2 119.8(6) . .
C3 C4 C5 127.7(6) . .
C3 C4 H4 116.1 . .
C5 C4 H4 116.1 . .
O2 C5 N2 118.2(6) . .
O2 C5 C4 124.8(6) . .
N2 C5 C4 117.0(6) . .
N1 C6 N2 121.5(6) . .
N1 C6 C7 121.0(7) . .
N2 C6 C7 117.5(6) . .
C8 C7 C6 119.5(7) . .
C8 C7 H7 120.2 . .
C6 C7 H7 120.2 . .
C9 C8 C7 119.7(8) . .
C9 C8 H8 120.2 . .
C7 C8 H8 120.2 . .
C8 C9 C10 118.1(8) . .
C8 C9 H9 120.9 . .
C10 C9 H9 120.9 . .
N1 C10 C9 124.2(8) . .
N1 C10 H10 117.9 . .
C9 C10 H10 117.9 . .

loop_
_geom_bond_atom_site_label_1
_geom_bond_atom_site_label_2
_geom_bond_distance
_geom_bond_site_symmetry_2
Mn1 O3 2.091(4) 19_656
Mn1 O1 2.154(4) .
Mn1 O1 2.159(4) 18_565
Mn1 O2 2.181(4) .
Mn1 O2 2.231(4) 19_656
Mn1 N1 2.242(5) .
Mn2 O1 2.216(4) .
Mn2 O1 2.216(4) 6_655
Mn2 O1 2.216(4) 13_665
Mn2 O1 2.216(4) 7_564
Mn2 O1 2.216(4) 19_656
Mn2 O1 2.216(4) 18_565
O1 C1 1.488(7) .
O1 Mn1 2.159(4) 19_656
C1S O1S 1.497(10) .
C1S H1S1 1.1315 .
C1S H1S2 0.8549 .
C1S H1S3 1.0338 .
C1S H2S 0.8855 .
O2 C5 1.288(7) .
O2 Mn1 2.231(4) 18_565
O2S C1S' 1.443(10) .
O2S H1S2 1.2998 .
O2S H1S3 1.2823 .
O2S H2S 0.8314 .
O3 C3 1.285(8) .
O3 Mn1 2.091(4) 18_565
O3S N1S 1.246(4) .
N1 C10 1.322(9) .
N1 C6 1.330(8) .
N1S O3S 1.246(4) 2
N1S O3S 1.246(4) 3
N2 C5 1.378(8) .
N2 C6 1.388(9) .
N2 H2 0.8800 .
C1 H1A 0.9800 .
C1 H1C 0.9800 .
C1 H1B 0.9800 .
O1S H1S 0.8520 .
C1S' H1S4 0.9800 .
C1S' H1S5 0.9800 .
C1S' H1S6 0.9800 .
C2 C3 1.499(9) .
C2 H2A 0.9800 .
C2 H2B 0.9800 .
C2 H2C 0.9800 .
C3 C4 1.363(9) .
C4 C5 1.407(9) .
C4 H4 0.9500 .
C6 C7 1.405(9) .
C7 C8 1.367(11) .
C7 H7 0.9500 .
C8 C9 1.326(11) .
C8 H8 0.9500 .
C9 C10 1.396(10) .
C9 H9 0.9500 .
C10 H10 0.9500 .
